data_7715056
loop_
_publ_author_name
'He, Yu-Ru'
'Zhang, Mi'
'Huang, Wen-Hui'
'Xue, Xiang-Xian'
'Zhou, Zi-Qin'
'Feng, Li-Na'
'Yang, Jian-Hui'
'Liu, Bin'

_publ_section_title
;
 Edge-sharing bi-octahedral diruthenium(IV,IV) compounds containing Ru-Ru
 bonds chelated and bridged by two carbonate and two oxo groups.
;
_journal_issue 10
_journal_name_full 'Dalton transactions (Cambridge, England : 2003)'
_journal_page_first 4598
_journal_page_last 4606
_journal_paper_doi 10.1039/d3dt03864e
_journal_volume 53
_journal_year 2024
_chemical_formula_moiety 'C10 H24 N4 O10 Ru2, 4(H2 O), 2(H2 O)'
_chemical_formula_sum 'C12 H36 N4 O14 Ru2'
_chemical_formula_weight 662.59
_space_group_crystal_system monoclinic
_space_group_IT_number 14
_space_group_name_Hall '-P 2yn'
_space_group_name_H-M_alt 'P 1 21/n 1'
_atom_sites_solution_hydrogens difmap
_audit_creation_method SHELXL-2018/3
_audit_update_record
;
2024-01-11 deposited with the CCDC.	2024-01-15 downloaded from the CCDC.
;
_cell_angle_alpha 90
_cell_angle_beta 90.039(2)
_cell_angle_gamma 90
_cell_formula_units_Z 2
_cell_length_a 7.1532(3)
_cell_length_b 13.3890(5)
_cell_length_c 11.9650(6)
_cell_measurement_reflns_used 3593
_cell_measurement_temperature 150(2)
_cell_measurement_theta_max 54.75
_cell_measurement_theta_min 5.75
_cell_volume 1145.94(9)
_computing_cell_refinement 'Bruker SAINT'
_computing_data_collection 'Bruker APEX2'
_computing_data_reduction 'Bruker SAINT'
_computing_molecular_graphics 'Bruker SHELXTL'
_computing_publication_material 'Bruker SHELXTL'
_computing_structure_refinement 'SHELXL-2018/3 (Sheldrick, 2018)'
_computing_structure_solution 'SHELXT 2014/5 (Sheldrick, 2014)'
_diffrn_ambient_temperature 150(2)
_diffrn_measured_fraction_theta_full 0.980
_diffrn_measured_fraction_theta_max 0.978
_diffrn_measurement_device_type 'Bruker APEX-II CCD'
_diffrn_measurement_method '\f and \w scans'
_diffrn_radiation_type MoK\a
_diffrn_radiation_wavelength 0.71073
_diffrn_reflns_av_R_equivalents 0.0555
_diffrn_reflns_av_unetI/netI 0.0510
_diffrn_reflns_Laue_measured_fraction_full 0.980
_diffrn_reflns_Laue_measured_fraction_max 0.978
_diffrn_reflns_limit_h_max 8
_diffrn_reflns_limit_h_min -8
_diffrn_reflns_limit_k_max 16
_diffrn_reflns_limit_k_min -14
_diffrn_reflns_limit_l_max 14
_diffrn_reflns_limit_l_min -11
_diffrn_reflns_number 7170
_diffrn_reflns_point_group_measured_fraction_full 0.980
_diffrn_reflns_point_group_measured_fraction_max 0.978
_diffrn_reflns_theta_full 25.242
_diffrn_reflns_theta_max 25.644
_diffrn_reflns_theta_min 3.043
_exptl_absorpt_coefficient_mu 1.392
_exptl_absorpt_correction_T_max 0.934
_exptl_absorpt_correction_T_min 0.854
_exptl_absorpt_correction_type multi-scan
_exptl_absorpt_process_details sadabs
_exptl_crystal_colour purple
_exptl_crystal_density_diffrn 1.920
_exptl_crystal_description block
_exptl_crystal_F_000 672
_exptl_crystal_size_max 0.120
_exptl_crystal_size_mid 0.080
_exptl_crystal_size_min 0.050
_refine_diff_density_max 1.724
_refine_diff_density_min -1.468
_refine_diff_density_rms 0.161
_refine_ls_extinction_method none
_refine_ls_goodness_of_fit_ref 1.087
_refine_ls_hydrogen_treatment constr
_refine_ls_matrix_type full
_refine_ls_number_parameters 154
_refine_ls_number_reflns 2125
_refine_ls_number_restraints 0
_refine_ls_restrained_S_all 1.087
_refine_ls_R_factor_all 0.0585
_refine_ls_R_factor_gt 0.0449
_refine_ls_shift/su_max 0.002
_refine_ls_shift/su_mean 0.000
_refine_ls_structure_factor_coef Fsqd
_refine_ls_weighting_details 'w=1/[\s^2^(Fo^2^)+(0.0616P)^2^+3.6086P] where P=(Fo^2^+2Fc^2^)/3'
_refine_ls_weighting_scheme calc
_refine_ls_wR_factor_gt 0.1111
_refine_ls_wR_factor_ref 0.1173
_reflns_Friedel_coverage 0.000
_reflns_number_gt 1745
_reflns_number_total 2125
_reflns_threshold_expression 'I > 2\s(I)'
_cod_data_source_file d3dt03864e2.cif
_cod_data_source_block p21n
_cod_depositor_comments 'Adding full bibliography for 7715050--7715056.cif.'
_cod_original_sg_symbol_H-M 'P 21/n'
_cod_database_code 7715056
_shelx_shelxl_version_number 2018/3
_shelx_space_group_comment
;
The symmetry employed for this shelxl refinement is uniquely defined
by the following loop, which should always be used as a source of
symmetry information in preference to the above space-group names.
They are only intended as comments.
;
_shelx_estimated_absorpt_t_min 0.851
_shelx_estimated_absorpt_t_max 0.934

loop_
_space_group_symop_operation_xyz
'x, y, z'
'-x+1/2, y+1/2, -z+1/2'
'-x, -y, -z'
'x-1/2, -y-1/2, z-1/2'

loop_
_atom_site_label
_atom_site_type_symbol
_atom_site_fract_x
_atom_site_fract_y
_atom_site_fract_z
_atom_site_U_iso_or_equiv
_atom_site_adp_type
_atom_site_occupancy
_atom_site_site_symmetry_order
_atom_site_calc_flag
_atom_site_refinement_flags_posn
_atom_site_refinement_flags_adp
_atom_site_refinement_flags_occupancy
_atom_site_disorder_assembly
_atom_site_disorder_group
Ru1 Ru 0.37858(6) 0.53724(3) 0.05373(3) 0.01452(19) Uani 1 1 d . . . . .
N1 N 0.3381(7) 0.6684(3) 0.1548(4) 0.0240(11) Uani 1 1 d . . . . .
H1A H 0.213745 0.677836 0.158882 0.029 Uiso 1 1 d R U . . .
N2 N 0.4374(7) 0.8400(3) 0.2890(4) 0.0293(12) Uani 1 1 d . . . . .
H2A H 0.405947 0.893860 0.329918 0.035 Uiso 1 1 d R U . . .
H2B H 0.562697 0.834480 0.286958 0.035 Uiso 1 1 d R U . . .
C1 C 0.6112(8) 0.3961(4) 0.1780(5) 0.0244(13) Uani 1 1 d . . . . .
C2 C 0.4151(9) 0.7611(4) 0.1046(5) 0.0281(14) Uani 1 1 d . . . . .
H2C H 0.367114 0.768847 0.030177 0.034 Uiso 1 1 d R U . . .
H2D H 0.548683 0.755756 0.100057 0.034 Uiso 1 1 d R U . . .
C3 C 0.4036(9) 0.6576(4) 0.2708(5) 0.0297(14) Uani 1 1 d . . . . .
H3A H 0.536575 0.647789 0.270417 0.036 Uiso 1 1 d R U . . .
H3B H 0.347255 0.599539 0.303707 0.036 Uiso 1 1 d R U . . .
C4 C 0.3592(10) 0.7494(4) 0.3436(5) 0.0338(15) Uani 1 1 d . . . . .
H4A H 0.225785 0.756400 0.347539 0.041 Uiso 1 1 d R U . . .
C5 C 0.3639(10) 0.8527(4) 0.1736(5) 0.0320(15) Uani 1 1 d . . . . .
H5E H 0.230414 0.859848 0.175738 0.038 Uiso 1 1 d R U . . .
C6 C 0.4277(14) 0.7369(7) 0.4590(8) 0.033(2) Uani 0.6456 1 d . . P . .
H6C H 0.560922 0.728612 0.456342 0.040 Uiso 1 1 d R U . . .
H6A H 0.397242 0.794902 0.502421 0.050 Uiso 1 1 d R U . . .
H6B H 0.371512 0.678972 0.492352 0.050 Uiso 1 1 d R U . . .
O1 O 0.3755(5) 0.4174(2) -0.0348(3) 0.0213(8) Uani 1 1 d . . . . .
O2 O 0.4664(6) 0.4538(3) 0.1874(3) 0.0225(9) Uani 1 1 d . . . . .
O3 O 0.7021(5) 0.3838(3) 0.0843(3) 0.0215(8) Uani 1 1 d . . . . .
O4 O 0.6709(6) 0.3498(3) 0.2630(4) 0.0371(11) Uani 1 1 d . . . . .
O5 O 0.1103(6) 0.5073(3) 0.0949(3) 0.0270(9) Uani 1 1 d . . . . .
H5C H 0.041123 0.554606 0.071824 0.032 Uiso 1 1 d R U . . .
O6 O 0.5696(10) 0.1480(6) 0.2600(10) 0.150(5) Uani 1 1 d . . . . .
H6G H 0.600697 0.209268 0.260192 0.225 Uiso 1 1 d R U . . .
H6E H 0.641217 0.115618 0.303672 0.225 Uiso 1 1 d R U . . .
O7 O 0.702(4) 0.4936(14) 0.4379(10) 0.385(18) Uani 1 1 d . . . . .
H7D H 0.698343 0.450648 0.385611 0.462 Uiso 1 1 d R U . . .
H7A H 0.738633 0.549460 0.412151 0.577 Uiso 1 1 d R U . . .
C7 C 0.438(4) 0.9384(19) 0.122(3) 0.077(10) Uani 0.3086 1 d . . P . .
H7B H 0.407875 0.997437 0.163990 0.115 Uiso 1 1 d R U . . .
H7C H 0.571116 0.930497 0.119000 0.115 Uiso 1 1 d R U . . .
H7E H 0.389116 0.944526 0.047640 0.115 Uiso 1 1 d R U . . .

loop_
_atom_site_aniso_label
_atom_site_aniso_U_11
_atom_site_aniso_U_22
_atom_site_aniso_U_33
_atom_site_aniso_U_23
_atom_site_aniso_U_13
_atom_site_aniso_U_12
Ru1 0.0125(3) 0.0108(2) 0.0202(3) -0.00172(15) -0.00121(18) -0.00026(14)
N1 0.021(3) 0.020(2) 0.031(3) -0.0048(19) -0.004(2) 0.0012(19)
N2 0.025(3) 0.022(2) 0.040(3) -0.010(2) -0.001(2) 0.000(2)
C1 0.024(3) 0.021(2) 0.029(3) 0.002(2) -0.002(3) 0.000(2)
C2 0.033(4) 0.021(3) 0.031(3) 0.000(2) 0.001(3) 0.001(2)
C3 0.037(4) 0.022(3) 0.029(3) -0.001(2) -0.001(3) 0.000(3)
C4 0.039(4) 0.031(3) 0.031(3) -0.010(3) 0.002(3) 0.001(3)
C5 0.039(4) 0.023(3) 0.034(4) -0.004(3) -0.004(3) 0.004(3)
C6 0.034(6) 0.031(5) 0.035(6) -0.005(4) 0.002(5) 0.003(4)
O1 0.023(2) 0.0150(17) 0.026(2) -0.0032(15) 0.0022(17) 0.0006(15)
O2 0.020(2) 0.0209(18) 0.027(2) 0.0012(15) -0.0019(18) 0.0033(15)
O3 0.021(2) 0.0189(17) 0.025(2) 0.0003(15) -0.0031(17) 0.0050(16)
O4 0.039(3) 0.043(2) 0.029(2) 0.0128(19) 0.002(2) 0.016(2)
O5 0.025(2) 0.0232(19) 0.032(2) 0.0069(17) -0.0007(19) -0.0020(17)
O6 0.056(5) 0.095(6) 0.300(14) 0.112(7) 0.029(6) -0.005(4)
O7 0.68(4) 0.33(2) 0.145(12) -0.164(14) -0.187(18) 0.36(3)
C7 0.07(2) 0.075(19) 0.09(2) -0.051(18) 0.025(18) 0.028(17)

loop_
_atom_type_symbol
_atom_type_description
_atom_type_scat_dispersion_real
_atom_type_scat_dispersion_imag
_atom_type_scat_source
C C 0.0033 0.0016 'International Tables Vol C Tables 4.2.6.8 and 6.1.1.4'
H H 0.0000 0.0000 'International Tables Vol C Tables 4.2.6.8 and 6.1.1.4'
N N 0.0061 0.0033 'International Tables Vol C Tables 4.2.6.8 and 6.1.1.4'
O O 0.0106 0.0060 'International Tables Vol C Tables 4.2.6.8 and 6.1.1.4'
Ru Ru -1.2594 0.8363 'International Tables Vol C Tables 4.2.6.8 and 6.1.1.4'

loop_
_geom_angle_atom_site_label_1
_geom_angle_atom_site_label_2
_geom_angle_atom_site_label_3
_geom_angle
_geom_angle_site_symmetry_1
_geom_angle_site_symmetry_3
_geom_angle_publ_flag
O1 Ru1 O1 102.38(13) 3_665 . ?
O1 Ru1 O5 169.89(15) 3_665 . ?
O1 Ru1 O5 87.61(16) . . ?
O1 Ru1 O3 89.96(15) 3_665 3_665 ?
O1 Ru1 O3 89.04(15) . 3_665 ?
O5 Ru1 O3 91.84(15) . 3_665 ?
O1 Ru1 O2 89.08(16) 3_665 . ?
O1 Ru1 O2 88.74(15) . . ?
O5 Ru1 O2 89.54(16) . . ?
O3 Ru1 O2 177.33(15) 3_665 . ?
O1 Ru1 N1 85.97(17) 3_665 . ?
O1 Ru1 N1 171.55(17) . . ?
O5 Ru1 N1 84.09(17) . . ?
O3 Ru1 N1 89.67(16) 3_665 . ?
O2 Ru1 N1 92.74(16) . . ?
O1 Ru1 Ru1 52.10(11) 3_665 3_665 ?
O1 Ru1 Ru1 50.28(12) . 3_665 ?
O5 Ru1 Ru1 137.86(11) . 3_665 ?
O3 Ru1 Ru1 89.19(11) 3_665 3_665 ?
O2 Ru1 Ru1 88.26(12) . 3_665 ?
N1 Ru1 Ru1 138.06(14) . 3_665 ?
C3 N1 C2 110.2(4) . . ?
C3 N1 Ru1 114.0(3) . . ?
C2 N1 Ru1 113.9(4) . . ?
C3 N1 H1A 106.0 . . ?
C2 N1 H1A 105.7 . . ?
Ru1 N1 H1A 106.2 . . ?
C5 N2 C4 111.6(4) . . ?
C5 N2 H2A 109.0 . . ?
C4 N2 H2A 108.7 . . ?
C5 N2 H2B 109.6 . . ?
C4 N2 H2B 108.6 . . ?
H2A N2 H2B 109.3 . . ?
O4 C1 O2 119.5(5) . . ?
O4 C1 O3 117.4(5) . . ?
O2 C1 O3 123.1(5) . . ?
N1 C2 C5 111.4(5) . . ?
N1 C2 H2C 109.4 . . ?
C5 C2 H2C 109.3 . . ?
N1 C2 H2D 109.3 . . ?
C5 C2 H2D 109.3 . . ?
H2C C2 H2D 108.1 . . ?
N1 C3 C4 112.9(5) . . ?
N1 C3 H3A 108.9 . . ?
C4 C3 H3A 108.5 . . ?
N1 C3 H3B 109.4 . . ?
C4 C3 H3B 109.1 . . ?
H3A C3 H3B 107.9 . . ?
C6 C4 N2 112.3(6) . . ?
C6 C4 C3 111.8(6) . . ?
N2 C4 C3 109.0(5) . . ?
C6 C4 H4A 107.2 . . ?
N2 C4 H4A 108.4 . . ?
C3 C4 H4A 108.2 . . ?
C7 C5 N2 111.6(14) . . ?
C7 C5 C2 109.2(11) . . ?
N2 C5 C2 109.0(5) . . ?
C7 C5 H5E 107.8 . . ?
N2 C5 H5E 109.7 . . ?
C2 C5 H5E 109.5 . . ?
C4 C6 H6C 108.2 . . ?
C4 C6 H6A 109.9 . . ?
H6C C6 H6A 109.7 . . ?
C4 C6 H6B 110.0 . . ?
H6C C6 H6B 109.7 . . ?
H6A C6 H6B 109.5 . . ?
Ru1 O1 Ru1 77.62(13) 3_665 . ?
C1 O2 Ru1 120.1(4) . . ?
C1 O3 Ru1 119.2(3) . 3_665 ?
Ru1 O5 H5C 109.0 . . ?
H6G O6 H6E 109.5 . . ?
H7D O7 H7A 109.8 . . ?
C5 C7 H7B 111.0 . . ?
C5 C7 H7C 107.5 . . ?
H7B C7 H7C 109.5 . . ?
C5 C7 H7E 109.9 . . ?
H7B C7 H7E 109.5 . . ?
H7C C7 H7E 109.5 . . ?

loop_
_geom_bond_atom_site_label_1
_geom_bond_atom_site_label_2
_geom_bond_distance
_geom_bond_site_symmetry_2
_geom_bond_publ_flag
Ru1 O1 1.875(4) 3_665 ?
Ru1 O1 1.923(3) . ?
Ru1 O5 2.022(4) . ?
Ru1 O3 2.044(3) 3_665 ?
Ru1 O2 2.049(4) . ?
Ru1 N1 2.151(4) . ?
Ru1 Ru1 2.3808(9) 3_665 ?
N1 C3 1.472(7) . ?
N1 C2 1.485(7) . ?
N1 H1A 0.9001 . ?
N2 C5 1.486(8) . ?
N2 C4 1.488(8) . ?
N2 H2A 0.9000 . ?
N2 H2B 0.9000 . ?
C1 O4 1.265(7) . ?
C1 O2 1.297(7) . ?
C1 O3 1.307(7) . ?
C2 C5 1.523(8) . ?
C2 H2C 0.9599 . ?
C2 H2D 0.9600 . ?
C3 C4 1.540(8) . ?
C3 H3A 0.9600 . ?
C3 H3B 0.9600 . ?
C4 C6 1.474(11) . ?
C4 H4A 0.9600 . ?
C5 C7 1.41(3) . ?
C5 H5E 0.9600 . ?
C6 H6C 0.9600 . ?
C6 H6A 0.9598 . ?
C6 H6B 0.9602 . ?
O5 H5C 0.8500 . ?
O6 H6G 0.8499 . ?
O6 H6E 0.8501 . ?
O7 H7D 0.8500 . ?
O7 H7A 0.8501 . ?
C7 H7B 0.9599 . ?
C7 H7C 0.9599 . ?
C7 H7E 0.9600 . ?
